data_7044464
loop_
_publ_author_name
'Fritzsche, Julia Christina'
'Denysenko, Dmytro'
'Grzywa, Maciej'
'Volkmer, Dirk'

_publ_section_title
;
 CFA-13 - a bifunctional perfluorinated metal-organic framework featuring
 active Cu(I) and Cu(II) sites
;
_journal_name_full 'Dalton Trans.'
_journal_paper_doi 10.1039/C7DT02512B
_journal_year 2017
_chemical_formula_moiety 'C33 H21 Cu5 F24 N11 O11, 2(C3 H7 N O), C2 H8 N'
_chemical_formula_sum 'C41 H43 Cu5 F24 N14 O13'
_chemical_formula_weight 1713.59
_space_group_crystal_system monoclinic
_space_group_IT_number 14
_space_group_name_Hall '-P 2ybc'
_space_group_name_H-M_alt 'P 1 21/c 1'
_symmetry_space_group_name_Hall '-P 2ybc'
_symmetry_space_group_name_H-M 'P 1 21/c 1'
_atom_sites_solution_hydrogens geom
_audit_creation_method SHELXL-2016/6
_audit_update_record
;
2017-07-03 deposited with the CCDC.
2017-07-25 downloaded from the CCDC.
;
_cell_angle_alpha 90
_cell_angle_beta 133.150(3)
_cell_angle_gamma 90
_cell_formula_units_Z 4
_cell_length_a 21.1804(13)
_cell_length_b 13.6888(8)
_cell_length_c 30.6866(14)
_cell_measurement_reflns_used 9888
_cell_measurement_temperature 100(2)
_cell_measurement_theta_max 24.97
_cell_measurement_theta_min 2.53
_cell_volume 6491.0(7)
_computing_cell_refinement 'Bruker SAINT'
_computing_data_collection 'Bruker APEX3'
_computing_data_reduction 'Bruker SAINT'
_computing_molecular_graphics 'Diamond 4.4'
_computing_publication_material Word
_computing_structure_refinement 'SHELXL-2016/6 (Sheldrick, 2016)'
_computing_structure_solution 'SHELXT 2014/5 (Sheldrick, 2014)'
_diffrn_ambient_temperature 100(2)
_diffrn_measured_fraction_theta_full 0.997
_diffrn_measured_fraction_theta_max 0.997
_diffrn_measurement_device_type 'Bruker APEX-II CCD'
_diffrn_measurement_method '\f and \w scans'
_diffrn_radiation_type MoK\a
_diffrn_radiation_wavelength 0.71073
_diffrn_reflns_av_R_equivalents 0.1025
_diffrn_reflns_av_unetI/netI 0.0513
_diffrn_reflns_Laue_measured_fraction_full 0.997
_diffrn_reflns_Laue_measured_fraction_max 0.997
_diffrn_reflns_limit_h_max 25
_diffrn_reflns_limit_h_min -25
_diffrn_reflns_limit_k_max 16
_diffrn_reflns_limit_k_min -16
_diffrn_reflns_limit_l_max 36
_diffrn_reflns_limit_l_min -36
_diffrn_reflns_number 89046
_diffrn_reflns_point_group_measured_fraction_full 0.997
_diffrn_reflns_point_group_measured_fraction_max 0.997
_diffrn_reflns_theta_full 25.056
_diffrn_reflns_theta_max 25.056
_diffrn_reflns_theta_min 2.545
_diffrn_source 'fine-focus sealed tube'
_exptl_absorpt_coefficient_mu 1.746
_exptl_absorpt_correction_T_max 0.7452
_exptl_absorpt_correction_T_min 0.6933
_exptl_absorpt_correction_type multi-scan
_exptl_absorpt_process_details 'SADABS V2012/1 (Bruker AXS Inc.)'
_exptl_crystal_colour green
_exptl_crystal_density_diffrn 1.753
_exptl_crystal_description 'block crystal'
_exptl_crystal_F_000 3408
_exptl_crystal_size_max 0.07
_exptl_crystal_size_mid 0.03
_exptl_crystal_size_min 0.03
_refine_diff_density_max 1.467
_refine_diff_density_min -0.755
_refine_diff_density_rms 0.120
_refine_ls_extinction_method none
_refine_ls_goodness_of_fit_ref 1.156
_refine_ls_hydrogen_treatment constr
_refine_ls_matrix_type full
_refine_ls_number_parameters 968
_refine_ls_number_reflns 11475
_refine_ls_number_restraints 158
_refine_ls_restrained_S_all 1.154
_refine_ls_R_factor_all 0.0864
_refine_ls_R_factor_gt 0.0560
_refine_ls_shift/su_max 0.004
_refine_ls_shift/su_mean 0.000
_refine_ls_structure_factor_coef Fsqd
_refine_ls_weighting_details 'w=1/[\s^2^(Fo^2^)+(0.1000P)^2^+0.7917P] where P=(Fo^2^+2Fc^2^)/3'
_refine_ls_weighting_scheme calc
_refine_ls_wR_factor_gt 0.1558
_refine_ls_wR_factor_ref 0.1720
_reflns_Friedel_coverage 0.000
_reflns_number_gt 8512
_reflns_number_total 11475
_reflns_threshold_expression 'I > 2\s(I)'
_cod_data_source_file c7dt02512b2.cif
_cod_data_source_block CFA-13
_cod_database_code 7044464
_shelx_shelxl_version_number 2016/6
_shelx_space_group_comment
;
The symmetry employed for this shelxl refinement is uniquely defined
by the following loop, which should always be used as a source of
symmetry information in preference to the above space-group names.
They are only intended as comments.
;

loop_
_space_group_symop_operation_xyz
'x, y, z'
'-x, y+1/2, -z+1/2'
'-x, -y, -z'
'x, -y-1/2, z-1/2'

loop_
_atom_site_label
_atom_site_type_symbol
_atom_site_fract_x
_atom_site_fract_y
_atom_site_fract_z
_atom_site_U_iso_or_equiv
_atom_site_adp_type
_atom_site_occupancy
_atom_site_site_symmetry_order
_atom_site_calc_flag
_atom_site_refinement_flags_posn
_atom_site_refinement_flags_adp
_atom_site_refinement_flags_occupancy
_atom_site_disorder_assembly
_atom_site_disorder_group
Cu1 Cu -0.16109(4) 0.10211(5) -1.19422(3) 0.01347(17) Uani 1 1 d . . . . .
F1 F 0.1050(2) 0.0801(2) -1.10657(16) 0.0293(8) Uani 1 1 d . . . . .
O1 O 0.1637(2) -0.1221(3) -1.07132(16) 0.0161(8) Uani 1 1 d . . . . .
N1 N -0.0893(3) -0.0119(3) -1.1734(2) 0.0166(10) Uani 1 1 d . . . . .
C1 C -0.0042(3) -0.0274(4) -1.1325(2) 0.0133(12) Uani 1 1 d . . . . .
C45 C -0.2534(3) 0.2059(4) -1.0666(2) 0.0149(12) Uani 1 1 d . . . . .
Cu2 Cu -0.34921(4) 0.10044(5) -1.28299(3) 0.01273(17) Uani 1 1 d . . . . .
F2 F 0.0145(2) 0.1352(2) -1.10213(16) 0.0326(9) Uani 1 1 d . . . . .
O2 O 0.1036(2) -0.2611(3) -1.07544(16) 0.0168(8) Uani 1 1 d . . . . .
N2 N -0.1289(3) -0.0991(3) -1.2001(2) 0.0167(10) Uani 1 1 d . . . . .
C2 C 0.0139(3) -0.1263(4) -1.1310(2) 0.0146(12) Uani 1 1 d . . . . .
C38 C 0.1677(6) -0.0079(6) -0.1732(4) 0.062(2) Uani 1 1 d . . . . .
H38A H 0.114239 0.026880 -0.205889 0.093 Uiso 1 1 calc R U . . .
H38B H 0.167470 -0.072352 -0.187221 0.093 Uiso 1 1 calc R U . . .
H38C H 0.171322 -0.015769 -0.139808 0.093 Uiso 1 1 calc R U . . .
C37 C 0.3258(6) 0.0019(6) -0.1044(4) 0.061(3) Uani 1 1 d . . . . .
H37A H 0.372512 0.043241 -0.093545 0.091 Uiso 1 1 calc R U . . .
H37B H 0.332267 -0.005770 -0.069752 0.091 Uiso 1 1 calc R U . . .
H37C H 0.328415 -0.062354 -0.117165 0.091 Uiso 1 1 calc R U . . .
C31 C 0.2678(6) -0.1218(6) -0.2948(5) 0.080(3) Uani 1 1 d . . . . .
H31A H 0.281465 -0.149037 -0.317101 0.119 Uiso 1 1 calc R U . . .
H31B H 0.308666 -0.147316 -0.253946 0.119 Uiso 1 1 calc R U . . .
H31C H 0.208760 -0.140307 -0.314486 0.119 Uiso 1 1 calc R U . . .
C32 C 0.3025(9) 0.0287(9) -0.3213(6) 0.115(5) Uani 1 1 d . . . . .
H32A H 0.310872 -0.022045 -0.339515 0.172 Uiso 1 1 calc R U . . .
H32B H 0.258100 0.074737 -0.352193 0.172 Uiso 1 1 calc R U . . .
H32C H 0.357033 0.063594 -0.290892 0.172 Uiso 1 1 calc R U . . .
Cu3 Cu -0.25264(4) -0.10513(5) -1.25953(3) 0.01595(18) Uani 1 1 d . . . . .
F3 F 0.1120(2) 0.0331(3) -1.03638(14) 0.0339(9) Uani 1 1 d . . . . .
O3 O -0.6047(2) -0.2691(3) -1.44273(15) 0.0143(8) Uani 1 1 d . . . . .
N3 N -0.3758(3) -0.0993(3) -1.32264(19) 0.0151(10) Uani 1 1 d . . . . .
C3 C -0.0672(3) -0.1681(4) -1.1743(2) 0.0183(13) Uani 1 1 d . . . . .
Cu4 Cu -0.28607(4) 0.16035(4) -0.99431(3) 0.01024(17) Uani 1 1 d . . . . .
F4 F -0.0366(2) -0.3151(2) -1.19678(15) 0.0290(8) Uani 1 1 d . . . . .
O4 O -0.6689(2) -0.1218(3) -1.47106(16) 0.0174(9) Uani 1 1 d . . . . .
N4 N -0.4183(3) -0.0165(3) -1.33007(19) 0.0133(10) Uani 1 1 d . . . . .
C4 C -0.0895(3) -0.2719(4) -1.1928(3) 0.0254(14) Uani 1 1 d . . . . .
Cu5 Cu -0.78661(4) -0.16977(5) -1.52431(3) 0.01133(17) Uani 1 1 d . . . . .
F5 F -0.1694(2) -0.2817(3) -1.24614(17) 0.0446(11) Uani 1 1 d . . . . .
O5 O -0.2310(2) 0.2903(3) -1.04607(16) 0.0194(9) Uani 1 1 d . . . . .
N5 N -0.2117(3) 0.1394(3) -1.16207(19) 0.0134(10) Uani 1 1 d . . . . .
C5 C 0.0569(3) 0.0546(4) -1.0944(3) 0.0215(13) Uani 1 1 d . . . . .
F6 F -0.0863(2) -0.3257(3) -1.15473(18) 0.0385(10) Uani 1 1 d . . . . .
O6 O -0.2749(2) 0.1376(3) -1.05149(16) 0.0165(8) Uani 1 1 d . . . . .
N6 N -0.2993(3) 0.1420(3) -1.20338(19) 0.0147(10) Uani 1 1 d . . . . .
C6 C -0.4363(3) -0.1663(4) -1.3606(2) 0.0144(12) Uani 1 1 d . . . . .
F7 F -0.3269(2) -0.2715(3) -1.33329(17) 0.0410(11) Uani 1 1 d . . . . .
O7 O -0.3407(2) 0.0195(3) -1.01128(16) 0.0205(9) Uani 1 1 d . . . . .
N7 N -0.2986(3) 0.3329(3) -0.81218(19) 0.0148(10) Uani 1 1 d . . . . .
C7 C -0.5192(3) -0.1289(4) -1.3934(2) 0.0124(11) Uani 1 1 d . . . . .
F8 F -0.4529(2) -0.2924(3) -1.42008(16) 0.0344(9) Uani 1 1 d . . . . .
O8 O -0.2913(2) 0.2009(3) -0.93600(16) 0.0168(8) Uani 1 1 d . . . . .
N8 N -0.2110(3) 0.3315(3) -0.76954(19) 0.0156(10) Uani 1 1 d . . . . .
C8 C -0.5028(3) -0.0332(4) -1.3717(2) 0.0117(11) Uani 1 1 d . . . . .
F9 F -0.4274(2) -0.3357(2) -1.34173(16) 0.0361(10) Uani 1 1 d . . . . .
O9 O -0.2079(2) 0.3330(3) -0.90839(16) 0.0175(9) Uani 1 1 d . . . . .
N9 N -0.4277(4) -0.0923(4) -1.0825(3) 0.0430(16) Uani 1 1 d . . . . .
C9 C 0.1010(3) -0.1737(4) -1.0895(2) 0.0137(12) Uani 1 1 d . . . . .
F10 F -0.61703(19) 0.0743(2) -1.44551(13) 0.0215(7) Uani 1 1 d . . . . .
O10 O 0.2373(4) 0.0045(4) -0.2412(2) 0.0531(15) Uani 1 1 d . . . . .
N10 N 0.2744(4) -0.0170(5) -0.2933(3) 0.0525(18) Uani 1 1 d . . . . .
C10 C -0.5656(3) 0.0452(4) -1.3878(2) 0.0186(13) Uani 1 1 d . . . . .
F11 F -0.6174(2) 0.0166(2) -1.38030(15) 0.0252(8) Uani 1 1 d . . . . .
O11 O -0.2679(4) -0.2183(4) -1.2047(2) 0.0544(15) Uani 1 1 d . . . . .
N11 N -0.2514(5) -0.1401(6) -1.1321(3) 0.0570(19) Uani 1 1 d . . . . .
C11 C -0.4119(3) -0.2660(4) -1.3644(3) 0.0244(14) Uani 1 1 d . . . . .
F12 F -0.52411(19) 0.1253(2) -1.35504(14) 0.0231(8) Uani 1 1 d . . . . .
C12 C -0.6043(3) -0.1772(4) -1.4396(2) 0.0127(12) Uani 1 1 d . . . . .
F13 F -0.0503(2) 0.0830(3) -1.04826(16) 0.0397(10) Uani 1 1 d . . . . .
C13 C -0.3246(3) 0.1647(4) -1.1750(2) 0.0166(12) Uani 1 1 d . . . . .
F14 F -0.0487(2) 0.2369(3) -1.05269(17) 0.0443(10) Uani 1 1 d . . . . .
C14 C -0.2542(3) 0.1805(4) -1.1144(2) 0.0152(12) Uani 1 1 d . . . . .
F15 F -0.0779(2) 0.1684(4) -1.00516(15) 0.0552(14) Uani 1 1 d . . . . .
C15 C -0.1848(3) 0.1618(4) -1.1093(2) 0.0156(12) Uani 1 1 d . . . . .
F16 F -0.4315(2) 0.2059(4) -1.17439(16) 0.0504(12) Uani 1 1 d . . . . .
C16 C -0.4190(4) 0.1730(5) -1.2085(2) 0.0221(14) Uani 1 1 d . . . . .
F17 F -0.4611(2) 0.2330(3) -1.25496(14) 0.0309(9) Uani 1 1 d . . . . .
C17 C -0.0908(4) 0.1646(5) -1.0539(2) 0.0224(14) Uani 1 1 d . . . . .
F18 F -0.4601(2) 0.0873(3) -1.23135(18) 0.0467(11) Uani 1 1 d . . . . .
C18 C -0.4042(4) -0.0030(5) -1.0640(3) 0.0284(15) Uani 1 1 d . . . . .
H18 H -0.437272 0.048101 -1.092293 0.034 Uiso 1 1 calc R U . . .
F19 F -0.4290(2) 0.3414(4) -0.96726(16) 0.0535(13) Uani 1 1 d . . . . .
O12 O -0.8401(3) -0.0308(3) -1.5395(2) 0.0410(13) Uani 1 1 d D . . . .
C19 C -0.5078(6) -0.1140(7) -1.1446(4) 0.073(3) Uani 1 1 d . . . . .
H19A H -0.515082 -0.184900 -1.150444 0.110 Uiso 1 1 calc R U . . .
H19B H -0.557462 -0.086105 -1.152505 0.110 Uiso 1 1 calc R U . . .
H19C H -0.504208 -0.085339 -1.172093 0.110 Uiso 1 1 calc R U . . .
F20 F -0.4429(3) 0.2108(4) -0.9378(2) 0.0644(15) Uani 1 1 d . . . . .
C20 C -0.3759(6) -0.1739(6) -1.0428(4) 0.071(3) Uani 1 1 d . . . . .
H20A H -0.403554 -0.235372 -1.064365 0.107 Uiso 1 1 calc R U . . .
H20B H -0.318016 -0.170207 -1.028388 0.107 Uiso 1 1 calc R U . . .
H20C H -0.371130 -0.171037 -1.008692 0.107 Uiso 1 1 calc R U . . .
F21 F -0.4674(2) 0.3469(4) -0.91783(16) 0.0542(13) Uani 1 1 d . . . . .
C21 C -0.3226(3) 0.3108(4) -0.8648(2) 0.0197(13) Uani 1 1 d . . . . .
F22 F -0.0724(2) 0.2372(3) -0.78532(16) 0.0368(9) Uani 1 1 d . U . . .
C22 C -0.2517(3) 0.2960(4) -0.8576(2) 0.0137(12) Uani 1 1 d . . . . .
C23 C -0.1823(4) 0.3093(4) -0.7964(2) 0.0200(13) Uani 1 1 d . . . . .
C24 C -0.2494(3) 0.2744(4) -0.9042(2) 0.0132(12) Uani 1 1 d . . . . .
C25 C -0.4151(4) 0.3039(6) -0.9215(3) 0.0388(19) Uani 1 1 d . . . . .
F23A F -0.0413(9) 0.360(2) -0.7415(11) 0.039(4) Uani 0.44(4) 1 d . U P A 1
F23B F -0.0596(9) 0.3986(12) -0.7676(10) 0.035(5) Uani 0.56(4) 1 d . U P A 2
C27 C -0.2964(7) -0.1748(8) -1.1855(4) 0.075(3) Uani 1 1 d . . . . .
H27 H -0.357349 -0.166123 -1.212795 0.090 Uiso 1 1 calc R U . . .
N12 N 0.2419(5) 0.0478(5) -0.1536(3) 0.059(2) Uani 1 1 d . . . . .
H12A H 0.240619 0.108065 -0.141607 0.071 Uiso 1 1 calc R U . . .
H12B H 0.237082 0.056119 -0.185134 0.071 Uiso 1 1 calc R U . . .
C28 C -0.2879(9) -0.0925(8) -1.1115(6) 0.108(4) Uani 1 1 d . . . . .
H28A H -0.241135 -0.072728 -1.069692 0.162 Uiso 1 1 calc R U . . .
H28B H -0.320490 -0.034678 -1.136045 0.162 Uiso 1 1 calc R U . . .
H28C H -0.326650 -0.137870 -1.114640 0.162 Uiso 1 1 calc R U . . .
C30 C 0.2594(4) 0.0383(6) -0.2662(3) 0.0394(18) Uani 1 1 d . . . . .
H30 H 0.265882 0.106988 -0.265894 0.047 Uiso 1 1 calc R U . . .
C29 C -0.1581(7) -0.1484(11) -1.0893(6) 0.136(6) Uani 1 1 d . . . . .
H29A H -0.133367 -0.119081 -1.051318 0.204 Uiso 1 1 calc R U . . .
H29B H -0.141725 -0.217458 -1.083123 0.204 Uiso 1 1 calc R U . . .
H29C H -0.135873 -0.114145 -1.104589 0.204 Uiso 1 1 calc R U . . .
O1A O -0.2390(6) -0.2262(5) -0.8880(3) 0.084(2) Uani 1 1 d D U . . .
C42A C -0.1829(13) -0.2906(11) -0.8546(8) 0.079(6) Uani 0.501(13) 1 d D U P B 1
H42A H -0.125452 -0.270319 -0.821134 0.095 Uiso 0.501(13) 1 calc R U P B 1
C43A C -0.1316(19) -0.4538(15) -0.8232(11) 0.119(12) Uani 0.501(13) 1 d D U P B 1
H43A H -0.154571 -0.520388 -0.836190 0.178 Uiso 0.501(13) 1 calc R U P B 1
H43B H -0.085172 -0.445057 -0.822646 0.178 Uiso 0.501(13) 1 calc R U P B 1
H43C H -0.108671 -0.443088 -0.782956 0.178 Uiso 0.501(13) 1 calc R U P B 1
N1A N -0.1996(16) -0.3850(11) -0.8638(10) 0.058(5) Uani 0.501(13) 1 d D U P B 1
C44A C -0.2821(19) -0.4232(19) -0.9134(11) 0.128(18) Uani 0.501(13) 1 d D U P B 1
H44A H -0.280103 -0.494734 -0.911450 0.191 Uiso 0.501(13) 1 calc R U P B 1
H44B H -0.325017 -0.399314 -0.912742 0.191 Uiso 0.501(13) 1 calc R U P B 1
H44C H -0.298220 -0.402054 -0.950453 0.191 Uiso 0.501(13) 1 calc R U P B 1
C42B C -0.2945(12) -0.2949(9) -0.9126(8) 0.063(5) Uani 0.499(13) 1 d D U P B 2
H42B H -0.354240 -0.278867 -0.942236 0.075 Uiso 0.499(13) 1 calc R U P B 2
N1B N -0.2722(12) -0.3871(9) -0.8986(8) 0.040(4) Uani 0.499(13) 1 d D U P B 2
C43B C -0.1848(14) -0.4250(18) -0.8533(14) 0.090(11) Uani 0.499(13) 1 d D U P B 2
H43D H -0.186724 -0.496391 -0.852197 0.135 Uiso 0.499(13) 1 calc R U P B 2
H43E H -0.150803 -0.405859 -0.862837 0.135 Uiso 0.499(13) 1 calc R U P B 2
H43F H -0.157832 -0.398255 -0.814235 0.135 Uiso 0.499(13) 1 calc R U P B 2
C44B C -0.3395(13) -0.4589(12) -0.9278(9) 0.059(5) Uani 0.499(13) 1 d D U P B 2
H44D H -0.313674 -0.524084 -0.913176 0.089 Uiso 0.499(13) 1 calc R U P B 2
H44E H -0.375485 -0.446024 -0.919151 0.089 Uiso 0.499(13) 1 calc R U P B 2
H44F H -0.375300 -0.455752 -0.971034 0.089 Uiso 0.499(13) 1 calc R U P B 2
C33A C -0.881(3) 0.124(3) -1.528(3) 0.23(3) Uani 0.373(19) 1 d D U P C 1
H33A H -0.905031 0.190417 -1.541467 0.346 Uiso 0.373(19) 1 calc R U P C 1
H33B H -0.853542 0.114833 -1.486985 0.346 Uiso 0.373(19) 1 calc R U P C 1
H33C H -0.837553 0.115749 -1.530961 0.346 Uiso 0.373(19) 1 calc R U P C 1
C34A C -1.034(3) 0.100(5) -1.614(2) 0.17(3) Uani 0.373(19) 1 d D U P C 1
H34A H -1.025665 0.170681 -1.608023 0.261 Uiso 0.373(19) 1 calc R U P C 1
H34B H -1.055573 0.083809 -1.653624 0.261 Uiso 0.373(19) 1 calc R U P C 1
H34C H -1.076745 0.078876 -1.612616 0.261 Uiso 0.373(19) 1 calc R U P C 1
N13A N -0.9526(19) 0.050(2) -1.5682(13) 0.181(18) Uani 0.373(19) 1 d D U P C 1
C36A C -0.9034(16) -0.033(2) -1.5413(16) 0.18(2) Uani 0.373(19) 1 d D U P C 1
H36A H -0.913930 -0.084752 -1.526345 0.217 Uiso 0.373(19) 1 calc R U P C 1
C33B C -0.8885(10) 0.1669(9) -1.5672(9) 0.089(7) Uani 0.627(19) 1 d D U P C 2
H33D H -0.922591 0.227217 -1.584180 0.134 Uiso 0.627(19) 1 calc R U P C 2
H33E H -0.855095 0.164640 -1.524296 0.134 Uiso 0.627(19) 1 calc R U P C 2
H33F H -0.848900 0.165210 -1.573428 0.134 Uiso 0.627(19) 1 calc R U P C 2
C34B C -1.0376(11) 0.101(2) -1.6452(12) 0.166(18) Uani 0.627(19) 1 d D U P C 2
H34D H -1.048702 0.171916 -1.650205 0.249 Uiso 0.627(19) 1 calc R U P C 2
H34E H -1.056404 0.073959 -1.682040 0.249 Uiso 0.627(19) 1 calc R U P C 2
H34F H -1.069732 0.070276 -1.636640 0.249 Uiso 0.627(19) 1 calc R U P C 2
N13B N -0.9457(8) 0.0839(8) -1.5961(6) 0.084(6) Uani 0.627(19) 1 d D U P C 2
C36B C -0.9145(7) -0.0077(8) -1.5806(5) 0.041(4) Uani 0.627(19) 1 d D U P C 2
H36B H -0.954806 -0.059093 -1.604271 0.049 Uiso 0.627(19) 1 calc R U P C 2
F24A F -0.0401(5) 0.3059(19) -0.7056(4) 0.035(5) Uani 0.49(3) 1 d . U P A 1
F24B F -0.0522(9) 0.234(2) -0.7090(5) 0.054(6) Uani 0.51(3) 1 d . U P A 2
C50 C -0.0889(4) 0.3019(8) -0.7624(3) 0.050(2) Uani 1 1 d . . . . .

loop_
_atom_site_aniso_label
_atom_site_aniso_U_11
_atom_site_aniso_U_22
_atom_site_aniso_U_33
_atom_site_aniso_U_23
_atom_site_aniso_U_13
_atom_site_aniso_U_12
Cu1 0.0089(3) 0.0175(4) 0.0120(3) 0.0014(3) 0.0064(3) 0.0033(3)
F1 0.0192(17) 0.0232(19) 0.044(2) -0.0035(16) 0.0207(17) -0.0038(15)
O1 0.0094(19) 0.020(2) 0.016(2) 0.0038(16) 0.0074(17) 0.0049(16)
N1 0.009(2) 0.018(3) 0.019(3) 0.001(2) 0.008(2) -0.0004(19)
C1 0.009(3) 0.018(3) 0.009(3) -0.004(2) 0.005(2) 0.001(2)
C45 0.010(3) 0.024(3) 0.009(3) 0.002(2) 0.006(2) 0.003(2)
Cu2 0.0093(3) 0.0143(3) 0.0113(3) -0.0016(3) 0.0058(3) -0.0017(3)
F2 0.0114(17) 0.0255(19) 0.042(2) -0.0147(17) 0.0109(17) 0.0001(15)
O2 0.0083(18) 0.019(2) 0.014(2) 0.0033(16) 0.0041(16) 0.0029(16)
N2 0.012(2) 0.016(2) 0.016(2) 0.0004(19) 0.007(2) 0.0021(19)
C2 0.009(3) 0.021(3) 0.009(3) 0.001(2) 0.005(2) 0.004(2)
C38 0.088(7) 0.044(5) 0.090(7) 0.014(5) 0.075(6) 0.005(5)
C37 0.089(7) 0.049(5) 0.051(5) -0.002(4) 0.051(5) -0.021(5)
C31 0.070(7) 0.048(6) 0.105(8) -0.012(5) 0.054(6) 0.015(5)
C32 0.176(13) 0.119(10) 0.166(12) -0.052(9) 0.162(12) -0.057(9)
Cu3 0.0048(3) 0.0181(4) 0.0148(4) -0.0016(3) 0.0028(3) 0.0009(3)
F3 0.0165(17) 0.050(2) 0.0135(18) -0.0126(16) 0.0019(15) -0.0001(17)
O3 0.0103(18) 0.015(2) 0.0137(19) 0.0023(16) 0.0066(16) -0.0012(15)
N3 0.008(2) 0.016(2) 0.016(2) 0.0003(19) 0.006(2) 0.0007(19)
C3 0.011(3) 0.021(3) 0.018(3) 0.003(2) 0.008(3) 0.002(2)
Cu4 0.0066(3) 0.0129(3) 0.0084(3) 0.0004(3) 0.0040(3) 0.0020(2)
F4 0.0201(18) 0.0248(19) 0.031(2) -0.0085(15) 0.0129(17) 0.0031(15)
O4 0.0103(19) 0.0122(19) 0.019(2) -0.0017(16) 0.0061(17) -0.0025(16)
N4 0.012(2) 0.008(2) 0.017(2) -0.0019(18) 0.008(2) 0.0001(18)
C4 0.007(3) 0.025(3) 0.026(3) 0.001(3) 0.005(3) 0.003(2)
Cu5 0.0060(3) 0.0125(3) 0.0114(3) -0.0001(3) 0.0044(3) -0.0011(3)
F5 0.0147(18) 0.028(2) 0.044(2) -0.0110(18) 0.0016(18) -0.0005(16)
O5 0.021(2) 0.019(2) 0.019(2) 0.0004(17) 0.0140(18) -0.0004(17)
N5 0.009(2) 0.019(2) 0.013(2) 0.0002(19) 0.008(2) 0.0016(19)
C5 0.009(3) 0.022(3) 0.026(3) -0.008(3) 0.009(3) 0.001(2)
F6 0.039(2) 0.024(2) 0.059(3) 0.0086(18) 0.036(2) 0.0013(17)
O6 0.017(2) 0.017(2) 0.017(2) 0.0004(16) 0.0117(18) 0.0028(16)
N6 0.013(2) 0.019(2) 0.013(2) 0.0014(19) 0.009(2) 0.0004(19)
C6 0.009(3) 0.014(3) 0.013(3) -0.001(2) 0.005(2) -0.001(2)
F7 0.0097(17) 0.032(2) 0.052(2) -0.0157(18) 0.0094(18) 0.0028(15)
O7 0.018(2) 0.019(2) 0.015(2) -0.0044(17) 0.0074(18) -0.0077(17)
N7 0.010(2) 0.020(3) 0.013(2) 0.0015(19) 0.007(2) 0.0011(19)
C7 0.010(3) 0.017(3) 0.010(3) 0.004(2) 0.007(2) 0.000(2)
F8 0.0197(18) 0.035(2) 0.034(2) -0.0177(17) 0.0127(17) 0.0014(16)
O8 0.0125(19) 0.024(2) 0.014(2) -0.0059(17) 0.0091(17) -0.0037(17)
N8 0.009(2) 0.024(3) 0.010(2) -0.0026(19) 0.005(2) -0.0025(19)
C8 0.003(2) 0.014(3) 0.009(3) 0.003(2) 0.001(2) -0.001(2)
F9 0.027(2) 0.0159(19) 0.038(2) 0.0037(16) 0.0119(18) 0.0028(15)
O9 0.015(2) 0.022(2) 0.017(2) -0.0061(16) 0.0111(18) -0.0037(17)
N9 0.041(4) 0.028(3) 0.033(3) -0.016(3) 0.015(3) -0.011(3)
C9 0.010(3) 0.022(3) 0.010(3) -0.004(2) 0.007(2) 0.003(2)
F10 0.0151(16) 0.0208(17) 0.0142(17) 0.0051(14) 0.0044(14) 0.0038(14)
O10 0.082(4) 0.041(3) 0.060(4) 0.001(3) 0.058(4) 0.001(3)
N10 0.067(5) 0.046(4) 0.074(5) -0.016(4) 0.059(4) -0.010(3)
C10 0.014(3) 0.016(3) 0.022(3) 0.002(2) 0.011(3) 0.004(2)
F11 0.0168(17) 0.035(2) 0.0315(19) 0.0015(16) 0.0195(16) 0.0022(15)
O11 0.063(4) 0.061(4) 0.054(3) 0.011(3) 0.046(3) 0.021(3)
N11 0.062(5) 0.073(5) 0.036(4) -0.014(4) 0.034(4) -0.014(4)
C11 0.005(3) 0.023(3) 0.021(3) -0.006(3) -0.001(3) -0.001(2)
F12 0.0146(16) 0.0151(17) 0.0223(18) -0.0075(14) 0.0058(15) -0.0010(14)
C12 0.012(3) 0.018(3) 0.009(3) 0.003(2) 0.008(2) 0.003(2)
F13 0.0190(19) 0.053(3) 0.032(2) 0.0079(19) 0.0115(17) 0.0168(18)
C13 0.015(3) 0.021(3) 0.013(3) 0.004(2) 0.010(3) 0.002(2)
F14 0.0196(19) 0.049(3) 0.038(2) -0.002(2) 0.0098(18) -0.0084(18)
C14 0.014(3) 0.019(3) 0.014(3) 0.004(2) 0.010(2) 0.000(2)
F15 0.0164(19) 0.133(4) 0.0093(18) -0.002(2) 0.0061(16) 0.009(2)
C15 0.016(3) 0.020(3) 0.013(3) 0.003(2) 0.011(3) 0.004(2)
F16 0.0183(19) 0.117(4) 0.0196(19) -0.001(2) 0.0143(17) 0.014(2)
C16 0.014(3) 0.034(4) 0.013(3) 0.000(3) 0.007(3) 0.002(3)
F17 0.0174(17) 0.048(2) 0.0189(18) 0.0084(16) 0.0091(16) 0.0100(16)
C17 0.015(3) 0.040(4) 0.012(3) 0.002(3) 0.009(3) 0.007(3)
F18 0.0180(19) 0.048(3) 0.054(3) 0.004(2) 0.0166(19) -0.0091(18)
C18 0.030(4) 0.026(4) 0.030(4) 0.000(3) 0.021(3) 0.001(3)
F19 0.025(2) 0.101(4) 0.0109(19) 0.001(2) 0.0027(17) 0.026(2)
O12 0.028(3) 0.023(2) 0.046(3) 0.002(2) 0.015(3) 0.015(2)
C19 0.069(6) 0.056(6) 0.042(5) -0.024(4) 0.017(5) -0.021(5)
F20 0.028(2) 0.086(4) 0.058(3) -0.052(3) 0.020(2) -0.027(2)
C20 0.059(6) 0.032(5) 0.071(6) -0.009(4) 0.024(5) -0.001(4)
F21 0.0116(18) 0.105(4) 0.028(2) -0.028(2) 0.0066(17) 0.010(2)
C21 0.012(3) 0.024(3) 0.015(3) -0.001(2) 0.006(3) 0.004(2)
F22 0.0224(19) 0.056(3) 0.037(2) 0.0083(19) 0.0223(18) 0.0169(18)
C22 0.015(3) 0.011(3) 0.013(3) 0.001(2) 0.008(2) 0.001(2)
C23 0.017(3) 0.028(3) 0.014(3) -0.003(2) 0.010(3) -0.002(3)
C24 0.004(2) 0.023(3) 0.008(3) 0.006(2) 0.002(2) 0.008(2)
C25 0.015(3) 0.077(6) 0.017(3) -0.011(4) 0.008(3) 0.009(3)
F23A 0.016(6) 0.042(10) 0.044(8) -0.001(7) 0.014(6) -0.001(6)
F23B 0.015(5) 0.027(6) 0.057(10) -0.009(6) 0.023(6) -0.014(4)
C27 0.071(7) 0.092(8) 0.051(6) -0.002(5) 0.038(6) 0.016(6)
N12 0.107(6) 0.030(4) 0.078(5) 0.008(3) 0.077(5) 0.004(4)
C28 0.156(12) 0.074(8) 0.117(10) -0.004(7) 0.102(10) 0.024(8)
C30 0.038(4) 0.041(4) 0.044(4) -0.002(3) 0.030(4) 0.000(3)
C29 0.053(7) 0.157(14) 0.119(11) -0.034(10) 0.028(8) -0.008(8)
O1A 0.150(7) 0.043(4) 0.105(6) -0.001(4) 0.104(6) 0.001(4)
C42A 0.123(17) 0.043(9) 0.086(15) -0.018(8) 0.078(13) -0.009(8)
C43A 0.12(2) 0.052(12) 0.073(18) -0.006(11) 0.025(14) 0.000(13)
N1A 0.084(15) 0.039(8) 0.067(12) -0.013(8) 0.058(12) -0.010(7)
C44A 0.14(2) 0.038(14) 0.049(15) -0.017(11) 0.003(13) 0.010(13)
C42B 0.124(15) 0.026(7) 0.092(14) 0.013(7) 0.095(13) 0.016(7)
N1B 0.071(12) 0.032(7) 0.037(10) -0.001(6) 0.045(10) 0.010(6)
C43B 0.077(13) 0.032(13) 0.08(2) -0.026(13) 0.022(13) -0.004(10)
C44B 0.082(11) 0.036(9) 0.054(11) -0.010(9) 0.044(10) 0.005(8)
C33A 0.17(3) 0.072(18) 0.21(4) -0.02(3) 0.04(3) -0.01(2)
C34A 0.15(2) 0.14(3) 0.09(3) 0.01(3) 0.03(2) 0.07(2)
N13A 0.107(15) 0.105(15) 0.109(18) -0.076(14) -0.013(14) 0.064(12)
C36A 0.10(2) 0.064(15) 0.12(2) -0.062(17) -0.022(19) 0.026(14)
C33B 0.076(10) 0.021(7) 0.117(15) -0.010(8) 0.045(10) 0.015(6)
C34B 0.057(9) 0.094(15) 0.17(3) -0.034(19) 0.010(13) 0.042(9)
N13B 0.052(7) 0.037(6) 0.076(10) 0.012(6) 0.010(7) 0.012(5)
C36B 0.026(6) 0.023(6) 0.043(8) -0.013(5) 0.011(6) -0.004(5)
F24A 0.008(4) 0.081(14) 0.008(4) 0.000(5) 0.003(3) 0.011(5)
F24B 0.035(6) 0.099(17) 0.031(5) 0.036(7) 0.023(5) 0.044(8)
C50 0.012(3) 0.118(8) 0.014(4) -0.015(4) 0.007(3) 0.004(4)

loop_
_atom_type_symbol
_atom_type_description
_atom_type_scat_dispersion_real
_atom_type_scat_dispersion_imag
_atom_type_scat_source
C C 0.0033 0.0016 'International Tables Vol C Tables 4.2.6.8 and 6.1.1.4'
N N 0.0061 0.0033 'International Tables Vol C Tables 4.2.6.8 and 6.1.1.4'
O O 0.0106 0.0060 'International Tables Vol C Tables 4.2.6.8 and 6.1.1.4'
F F 0.0171 0.0103 'International Tables Vol C Tables 4.2.6.8 and 6.1.1.4'
Cu Cu 0.3201 1.2651 'International Tables Vol C Tables 4.2.6.8 and 6.1.1.4'
H H 0.0000 0.0000 'International Tables Vol C Tables 4.2.6.8 and 6.1.1.4'

loop_
_geom_angle_atom_site_label_1
_geom_angle_atom_site_label_2
_geom_angle_atom_site_label_3
_geom_angle
_geom_angle_site_symmetry_1
_geom_angle_site_symmetry_3
N5 Cu1 N1 127.96(19) . .
N5 Cu1 N8 115.35(18) . 4_565
N1 Cu1 N8 114.91(19) . 4_565
N5 Cu1 Cu2 66.56(13) . .
N1 Cu1 Cu2 124.13(13) . .
N8 Cu1 Cu2 67.36(13) 4_565 .
C9 O1 Cu4 123.9(3) . 3_553
C1 N1 N2 107.8(4) . .
C1 N1 Cu1 133.1(4) . .
N2 N1 Cu1 118.7(3) . .
N1 C1 C2 110.4(5) . .
N1 C1 C5 120.5(5) . .
C2 C1 C5 129.1(5) . .
O5 C45 O6 127.7(5) . .
O5 C45 C14 117.2(5) . .
O6 C45 C14 115.1(5) . .
N6 Cu2 N4 129.96(19) . .
N6 Cu2 N7 114.93(18) . 4_565
N4 Cu2 N7 113.17(18) . 4_565
N6 Cu2 Cu1 66.84(13) . .
N4 Cu2 Cu1 123.15(12) . .
N7 Cu2 Cu1 67.05(12) 4_565 .
C9 O2 Cu5 119.1(3) . 4_656
C3 N2 N1 108.0(4) . .
C3 N2 Cu3 132.6(4) . .
N1 N2 Cu3 119.3(3) . .
C3 C2 C1 103.7(5) . .
C3 C2 C9 129.5(5) . .
C1 C2 C9 126.8(5) . .
N12 C38 H38A 109.5 . .
N12 C38 H38B 109.5 . .
H38A C38 H38B 109.5 . .
N12 C38 H38C 109.5 . .
H38A C38 H38C 109.5 . .
H38B C38 H38C 109.5 . .
N12 C37 H37A 109.5 . .
N12 C37 H37B 109.5 . .
H37A C37 H37B 109.5 . .
N12 C37 H37C 109.5 . .
H37A C37 H37C 109.5 . .
H37B C37 H37C 109.5 . .
N10 C31 H31A 109.5 . .
N10 C31 H31B 109.5 . .
H31A C31 H31B 109.5 . .
N10 C31 H31C 109.5 . .
H31A C31 H31C 109.5 . .
H31B C31 H31C 109.5 . .
N10 C32 H32A 109.5 . .
N10 C32 H32B 109.5 . .
H32A C32 H32B 109.5 . .
N10 C32 H32C 109.5 . .
H32A C32 H32C 109.5 . .
H32B C32 H32C 109.5 . .
N3 Cu3 N2 173.9(2) . .
C12 O3 Cu4 120.3(3) . 2_442
C6 N3 N4 107.0(4) . .
C6 N3 Cu3 133.1(4) . .
N4 N3 Cu3 119.4(3) . .
N2 C3 C2 110.0(5) . .
N2 C3 C4 121.4(5) . .
C2 C3 C4 128.6(5) . .
O8 Cu4 O6 172.17(16) . .
O8 Cu4 O3 89.71(15) . 2_452
O6 Cu4 O3 88.85(15) . 2_452
O8 Cu4 O1 89.87(15) . 3_553
O6 Cu4 O1 89.60(15) . 3_553
O3 Cu4 O1 165.49(16) 2_452 3_553
O8 Cu4 O7 96.91(16) . .
O6 Cu4 O7 90.91(16) . .
O3 Cu4 O7 97.28(15) 2_452 .
O1 Cu4 O7 97.16(15) 3_553 .
O8 Cu4 Cu5 86.59(11) . 2_452
O6 Cu4 Cu5 85.61(11) . 2_452
O3 Cu4 Cu5 84.26(11) 2_452 2_452
O1 Cu4 Cu5 81.24(11) 3_553 2_452
O7 Cu4 Cu5 176.17(11) . 2_452
C12 O4 Cu5 122.9(3) . .
C8 N4 N3 108.6(4) . .
C8 N4 Cu2 132.9(4) . .
N3 N4 Cu2 118.4(3) . .
F5 C4 F6 106.3(5) . .
F5 C4 F4 106.4(5) . .
F6 C4 F4 106.8(5) . .
F5 C4 C3 111.8(5) . .
F6 C4 C3 112.3(5) . .
F4 C4 C3 112.9(5) . .
O4 Cu5 O2 170.60(16) . 4_455
O4 Cu5 O9 89.85(16) . 2_442
O2 Cu5 O9 89.02(16) 4_455 2_442
O4 Cu5 O5 89.98(16) . 2_442
O2 Cu5 O5 88.58(16) 4_455 2_442
O9 Cu5 O5 164.19(16) 2_442 2_442
O4 Cu5 O12 93.90(18) . .
O2 Cu5 O12 95.50(17) 4_455 .
O9 Cu5 O12 96.46(18) 2_442 .
O5 Cu5 O12 99.32(19) 2_442 .
O4 Cu5 Cu4 83.79(11) . 2_442
O2 Cu5 Cu4 86.81(11) 4_455 2_442
O9 Cu5 Cu4 81.50(11) 2_442 2_442
O5 Cu5 Cu4 82.77(11) 2_442 2_442
O12 Cu5 Cu4 176.90(15) . 2_442
C45 O5 Cu5 121.7(4) . 2_452
C15 N5 N6 107.7(4) . .
C15 N5 Cu1 138.3(4) . .
N6 N5 Cu1 114.1(3) . .
F3 C5 F2 106.7(5) . .
F3 C5 F1 106.9(4) . .
F2 C5 F1 106.3(5) . .
F3 C5 C1 112.2(5) . .
F2 C5 C1 111.3(4) . .
F1 C5 C1 113.0(5) . .
C45 O6 Cu4 120.7(4) . .
C13 N6 N5 107.5(4) . .
C13 N6 Cu2 139.7(4) . .
N5 N6 Cu2 112.5(3) . .
N3 C6 C7 111.1(5) . .
N3 C6 C11 121.1(5) . .
C7 C6 C11 127.8(5) . .
C18 O7 Cu4 117.9(4) . .
N8 N7 C21 107.3(4) . .
N8 N7 Cu2 111.6(3) . 4_566
C21 N7 Cu2 138.4(4) . 4_566
C6 C7 C8 102.7(4) . .
C6 C7 C12 129.4(5) . .
C8 C7 C12 127.9(5) . .
C24 O8 Cu4 119.3(3) . .
C23 N8 N7 107.8(4) . .
C23 N8 Cu1 135.1(4) . 4_566
N7 N8 Cu1 113.9(3) . 4_566
N4 C8 C7 110.5(5) . .
N4 C8 C10 120.1(5) . .
C7 C8 C10 129.4(5) . .
C24 O9 Cu5 123.0(3) . 2_452
C18 N9 C20 120.9(6) . .
C18 N9 C19 120.9(6) . .
C20 N9 C19 118.2(6) . .
O1 C9 O2 126.9(5) . .
O1 C9 C2 116.8(5) . .
O2 C9 C2 116.3(5) . .
C30 N10 C31 122.2(8) . .
C30 N10 C32 119.5(8) . .
C31 N10 C32 118.2(8) . .
F11 C10 F12 108.0(5) . .
F11 C10 F10 107.0(4) . .
F12 C10 F10 105.6(4) . .
F11 C10 C8 112.5(4) . .
F12 C10 C8 111.1(4) . .
F10 C10 C8 112.2(5) . .
C27 N11 C28 124.6(9) . .
C27 N11 C29 119.0(9) . .
C28 N11 C29 116.4(9) . .
F8 C11 F7 106.1(5) . .
F8 C11 F9 107.2(5) . .
F7 C11 F9 105.9(5) . .
F8 C11 C6 113.1(5) . .
F7 C11 C6 111.3(5) . .
F9 C11 C6 112.8(5) . .
O4 C12 O3 126.6(5) . .
O4 C12 C7 116.1(5) . .
O3 C12 C7 117.3(5) . .
N6 C13 C14 111.6(5) . .
N6 C13 C16 120.8(5) . .
C14 C13 C16 127.6(5) . .
C13 C14 C15 101.9(5) . .
C13 C14 C45 129.1(5) . .
C15 C14 C45 129.0(5) . .
N5 C15 C14 111.4(5) . .
N5 C15 C17 121.2(5) . .
C14 C15 C17 127.4(5) . .
F16 C16 F17 106.8(5) . .
F16 C16 F18 107.6(5) . .
F17 C16 F18 105.2(4) . .
F16 C16 C13 112.2(5) . .
F17 C16 C13 112.5(5) . .
F18 C16 C13 112.1(5) . .
F14 C17 F15 109.1(5) . .
F14 C17 F13 105.1(5) . .
F15 C17 F13 105.5(5) . .
F14 C17 C15 113.7(5) . .
F15 C17 C15 111.8(5) . .
F13 C17 C15 111.2(5) . .
O7 C18 N9 123.7(6) . .
O7 C18 H18 118.2 . .
N9 C18 H18 118.2 . .
C36B O12 Cu5 126.2(6) . .
C36A O12 Cu5 111.7(13) . .
N9 C19 H19A 109.5 . .
N9 C19 H19B 109.5 . .
H19A C19 H19B 109.5 . .
N9 C19 H19C 109.5 . .
H19A C19 H19C 109.5 . .
H19B C19 H19C 109.5 . .
N9 C20 H20A 109.5 . .
N9 C20 H20B 109.5 . .
H20A C20 H20B 109.5 . .
N9 C20 H20C 109.5 . .
H20A C20 H20C 109.5 . .
H20B C20 H20C 109.5 . .
N7 C21 C22 111.3(5) . .
N7 C21 C25 121.8(5) . .
C22 C21 C25 126.9(5) . .
C21 C22 C23 103.2(5) . .
C21 C22 C24 128.5(5) . .
C23 C22 C24 128.4(5) . .
N8 C23 C22 110.5(5) . .
N8 C23 C50 121.9(5) . .
C22 C23 C50 127.6(5) . .
O8 C24 O9 127.2(5) . .
O8 C24 C22 115.8(5) . .
O9 C24 C22 117.0(5) . .
F21 C25 F19 109.0(6) . .
F21 C25 F20 105.9(6) . .
F19 C25 F20 104.3(5) . .
F21 C25 C21 112.5(5) . .
F19 C25 C21 111.9(6) . .
F20 C25 C21 112.6(6) . .
C50 F23A F24A 63.8(19) . .
O11 C27 N11 126.6(10) . .
O11 C27 H27 116.7 . .
N11 C27 H27 116.7 . .
C38 N12 C37 114.0(6) . .
C38 N12 H12A 108.8 . .
C37 N12 H12A 108.8 . .
C38 N12 H12B 108.8 . .
C37 N12 H12B 108.8 . .
H12A N12 H12B 107.7 . .
N11 C28 H28A 109.5 . .
N11 C28 H28B 109.5 . .
H28A C28 H28B 109.5 . .
N11 C28 H28C 109.5 . .
H28A C28 H28C 109.5 . .
H28B C28 H28C 109.5 . .
O10 C30 N10 122.6(7) . .
O10 C30 H30 118.7 . .
N10 C30 H30 118.7 . .
N11 C29 H29A 109.5 . .
N11 C29 H29B 109.5 . .
H29A C29 H29B 109.5 . .
N11 C29 H29C 109.5 . .
H29A C29 H29C 109.5 . .
H29B C29 H29C 109.5 . .
O1A C42A N1A 123.3(19) . .
O1A C42A H42A 118.4 . .
N1A C42A H42A 118.4 . .
N1A C43A H43A 109.5 . .
N1A C43A H43B 109.5 . .
H43A C43A H43B 109.5 . .
N1A C43A H43C 109.5 . .
H43A C43A H43C 109.5 . .
H43B C43A H43C 109.5 . .
C42A N1A C44A 123(2) . .
C42A N1A C43A 119.7(19) . .
C44A N1A C43A 117.2(19) . .
N1A C44A H44A 109.5 . .
N1A C44A H44B 109.5 . .
H44A C44A H44B 109.5 . .
N1A C44A H44C 109.5 . .
H44A C44A H44C 109.5 . .
H44B C44A H44C 109.5 . .
O1A C42B N1B 122.4(17) . .
O1A C42B H42B 118.8 . .
N1B C42B H42B 118.8 . .
C42B N1B C44B 118.2(16) . .
C42B N1B C43B 127(2) . .
C44B N1B C43B 115.1(16) . .
N1B C43B H43D 109.5 . .
N1B C43B H43E 109.5 . .
H43D C43B H43E 109.5 . .
N1B C43B H43F 109.5 . .
H43D C43B H43F 109.5 . .
H43E C43B H43F 109.5 . .
N1B C44B H44D 109.5 . .
N1B C44B H44E 109.5 . .
H44D C44B H44E 109.5 . .
N1B C44B H44F 109.5 . .
H44D C44B H44F 109.5 . .
H44E C44B H44F 109.5 . .
N13A C33A H33A 109.5 . .
N13A C33A H33B 109.5 . .
H33A C33A H33B 109.5 . .
N13A C33A H33C 109.5 . .
H33A C33A H33C 109.5 . .
H33B C33A H33C 109.5 . .
N13A C34A H34A 109.5 . .
N13A C34A H34B 109.5 . .
H34A C34A H34B 109.5 . .
N13A C34A H34C 109.5 . .
H34A C34A H34C 109.5 . .
H34B C34A H34C 109.5 . .
C36A N13A C34A 152(4) . .
C36A N13A C33A 98(3) . .
C34A N13A C33A 110(4) . .
O12 C36A N13A 110(2) . .
O12 C36A H36A 125.0 . .
N13A C36A H36A 125.0 . .
N13B C33B H33D 109.5 . .
N13B C33B H33E 109.5 . .
H33D C33B H33E 109.5 . .
N13B C33B H33F 109.5 . .
H33D C33B H33F 109.5 . .
H33E C33B H33F 109.5 . .
N13B C34B H34D 109.5 . .
N13B C34B H34E 109.5 . .
H34D C34B H34E 109.5 . .
N13B C34B H34F 109.5 . .
H34D C34B H34F 109.5 . .
H34E C34B H34F 109.5 . .
C36B N13B C33B 121.0(11) . .
C36B N13B C34B 120.5(16) . .
C33B N13B C34B 118.4(17) . .
O12 C36B N13B 126.1(11) . .
O12 C36B H36B 117.0 . .
N13B C36B H36B 117.0 . .
C50 F24A F23A 49.4(8) . .
F23A C50 F24A 67(2) . .
F23A C50 F22 109.5(9) . .
F24A C50 F22 119.5(10) . .
F23A C50 C23 128.2(14) . .
F24A C50 C23 113.6(6) . .
F22 C50 C23 112.6(6) . .
F22 C50 F23B 104.8(7) . .
C23 C50 F23B 108.2(9) . .
F22 C50 F24B 92.1(10) . .
C23 C50 F24B 104.3(8) . .
F23B C50 F24B 133.5(16) . .

loop_
_geom_bond_atom_site_label_1
_geom_bond_atom_site_label_2
_geom_bond_distance
_geom_bond_site_symmetry_2
Cu1 N5 1.956(4) .
Cu1 N1 1.957(4) .
Cu1 N8 1.985(4) 4_565
Cu1 Cu2 2.9071(9) .
F1 C5 1.350(7) .
O1 C9 1.249(6) .
O1 Cu4 1.976(3) 3_553
N1 C1 1.332(6) .
N1 N2 1.364(6) .
C1 C2 1.399(8) .
C1 C5 1.495(8) .
C45 O5 1.244(7) .
C45 O6 1.259(7) .
C45 C14 1.496(7) .
Cu2 N6 1.969(4) .
Cu2 N4 1.975(4) .
Cu2 N7 2.024(5) 4_565
F2 C5 1.338(6) .
O2 C9 1.260(7) .
O2 Cu5 1.942(3) 4_656
N2 C3 1.345(7) .
N2 Cu3 1.914(4) .
C2 C3 1.386(8) .
C2 C9 1.496(7) .
C38 N12 1.455(10) .
C38 H38A 0.9800 .
C38 H38B 0.9800 .
C38 H38C 0.9800 .
C37 N12 1.470(10) .
C37 H37A 0.9800 .
C37 H37B 0.9800 .
C37 H37C 0.9800 .
C31 N10 1.438(11) .
C31 H31A 0.9800 .
C31 H31B 0.9800 .
C31 H31C 0.9800 .
C32 N10 1.477(11) .
C32 H32A 0.9800 .
C32 H32B 0.9800 .
C32 H32C 0.9800 .
Cu3 N3 1.911(4) .
F3 C5 1.332(7) .
O3 C12 1.261(6) .
O3 Cu4 1.976(3) 2_442
N3 C6 1.342(7) .
N3 N4 1.365(6) .
C3 C4 1.483(8) .
Cu4 O8 1.948(4) .
Cu4 O6 1.950(4) .
Cu4 O7 2.122(4) .
Cu4 Cu5 2.6269(9) 2_452
F4 C4 1.344(7) .
O4 C12 1.255(6) .
O4 Cu5 1.935(3) .
N4 C8 1.326(6) .
C4 F5 1.331(6) .
C4 F6 1.343(7) .
Cu5 O9 1.988(4) 2_442
Cu5 O5 2.001(4) 2_442
Cu5 O12 2.097(4) .
N5 C15 1.334(7) .
N5 N6 1.355(6) .
N6 C13 1.333(7) .
C6 C7 1.392(7) .
C6 C11 1.493(8) .
F7 C11 1.345(6) .
O7 C18 1.243(7) .
N7 N8 1.354(6) .
N7 C21 1.356(7) .
C7 C8 1.402(7) .
C7 C12 1.483(7) .
F8 C11 1.332(7) .
O8 C24 1.252(6) .
N8 C23 1.353(7) .
C8 C10 1.505(7) .
F9 C11 1.348(7) .
O9 C24 1.259(7) .
N9 C18 1.296(8) .
N9 C20 1.452(10) .
N9 C19 1.474(9) .
F10 C10 1.357(6) .
O10 C30 1.231(8) .
N10 C30 1.315(9) .
C10 F11 1.326(6) .
C10 F12 1.333(6) .
O11 C27 1.246(10) .
N11 C27 1.298(11) .
N11 C28 1.446(13) .
N11 C29 1.448(13) .
F13 C17 1.345(7) .
C13 C14 1.391(8) .
C13 C16 1.503(8) .
F14 C17 1.316(7) .
C14 C15 1.391(7) .
F15 C17 1.324(7) .
C15 C17 1.493(8) .
F16 C16 1.322(7) .
C16 F17 1.328(7) .
C16 F18 1.338(7) .
C18 H18 0.9500 .
F19 C25 1.327(8) .
O12 C36B 1.206(11) .
O12 C36A 1.30(2) .
C19 H19A 0.9800 .
C19 H19B 0.9800 .
C19 H19C 0.9800 .
F20 C25 1.350(9) .
C20 H20A 0.9800 .
C20 H20B 0.9800 .
C20 H20C 0.9800 .
F21 C25 1.324(7) .
C21 C22 1.374(8) .
C21 C25 1.487(8) .
F22 C50 1.317(8) .
C22 C23 1.395(7) .
C22 C24 1.494(7) .
C23 C50 1.479(9) .
F23A C50 1.086(19) .
F23A F24A 1.31(4) .
F23B C50 1.51(2) .
C27 H27 0.9500 .
N12 H12A 0.9100 .
N12 H12B 0.9100 .
C28 H28A 0.9800 .
C28 H28B 0.9800 .
C28 H28C 0.9800 .
C30 H30 0.9500 .
C29 H29A 0.9800 .
C29 H29B 0.9800 .
C29 H29C 0.9800 .
O1A C42A 1.254(15) .
O1A C42B 1.274(15) .
C42A N1A 1.318(16) .
C42A H42A 0.9500 .
C43A N1A 1.435(17) .
C43A H43A 0.9800 .
C43A H43B 0.9800 .
C43A H43C 0.9800 .
N1A C44A 1.417(18) .
C44A H44A 0.9800 .
C44A H44B 0.9800 .
C44A H44C 0.9800 .
C42B N1B 1.312(15) .
C42B H42B 0.9500 .
N1B C44B 1.434(16) .
N1B C43B 1.452(17) .
C43B H43D 0.9800 .
C43B H43E 0.9800 .
C43B H43F 0.9800 .
C44B H44D 0.9800 .
C44B H44E 0.9800 .
C44B H44F 0.9800 .
C33A N13A 1.51(2) .
C33A H33A 0.9800 .
C33A H33B 0.9800 .
C33A H33C 0.9800 .
C34A N13A 1.453(19) .
C34A H34A 0.9800 .
C34A H34B 0.9800 .
C34A H34C 0.9800 .
N13A C36A 1.375(19) .
C36A H36A 0.9500 .
C33B N13B 1.441(12) .
C33B H33D 0.9800 .
C33B H33E 0.9800 .
C33B H33F 0.9800 .
C34B N13B 1.450(12) .
C34B H34D 0.9800 .
C34B H34E 0.9800 .
C34B H34F 0.9800 .
N13B C36B 1.344(11) .
C36B H36B 0.9500 .
F24A C50 1.283(11) .
F24B C50 1.554(17) .
